data_7224966
loop_
_publ_author_name
'Phukan, Nithi'
'Baruah, Jubaraj B.'

_publ_section_title
;
 Imine-tautomers of aminothiazole derivatives: intriguing aspects of
 chemical reactivities
;
_journal_issue 21
_journal_name_full CrystEngComm
_journal_page_first 3877
_journal_paper_doi 10.1039/C6CE00676K
_journal_volume 18
_journal_year 2016
_chemical_formula_moiety 'C20 H26 N6 O3 S'
_chemical_formula_sum 'C20 H26 N6 O3 S'
_chemical_formula_weight 430.53
_chemical_name_systematic
; 
 ? 
;
_space_group_IT_number 14
_symmetry_cell_setting monoclinic
_symmetry_space_group_name_Hall '-P 2yn'
_symmetry_space_group_name_H-M 'P 1 21/n 1'
_atom_sites_solution_hydrogens geom
_atom_sites_solution_primary direct
_atom_sites_solution_secondary difmap
_audit_creation_method SHELXL-97
_audit_update_record
;
2016-01-04 deposited with the CCDC.
2016-04-20 downloaded from the CCDC.
;
_cell_angle_alpha 90.00
_cell_angle_beta 100.679(9)
_cell_angle_gamma 90.00
_cell_formula_units_Z 4
_cell_length_a 12.7147(16)
_cell_length_b 6.2855(9)
_cell_length_c 27.243(3)
_cell_measurement_reflns_used 1473
_cell_measurement_temperature 296(2)
_cell_measurement_theta_max 18.18
_cell_measurement_theta_min 3.26
_cell_volume 2139.5(5)
_computing_structure_refinement 'SHELXL-97 (Sheldrick, 1997)'
_computing_structure_solution 'SHELXS-97 (Sheldrick, 1990)'
_diffrn_ambient_temperature 296(2)
_diffrn_measured_fraction_theta_full 0.994
_diffrn_measured_fraction_theta_max 0.994
_diffrn_measurement_device_type 'CCD area detector'
_diffrn_measurement_method 'phi and omega scans'
_diffrn_radiation_monochromator graphite
_diffrn_radiation_source 'fine-focus sealed tube'
_diffrn_radiation_type MoK\a
_diffrn_radiation_wavelength 0.71073
_diffrn_reflns_av_R_equivalents 0.1946
_diffrn_reflns_av_sigmaI/netI 0.1481
_diffrn_reflns_limit_h_max 14
_diffrn_reflns_limit_h_min -15
_diffrn_reflns_limit_k_max 7
_diffrn_reflns_limit_k_min -7
_diffrn_reflns_limit_l_max 32
_diffrn_reflns_limit_l_min -32
_diffrn_reflns_number 28786
_diffrn_reflns_theta_full 25.25
_diffrn_reflns_theta_max 25.25
_diffrn_reflns_theta_min 1.52
_exptl_absorpt_coefficient_mu 0.186
_exptl_absorpt_correction_T_max 0.970
_exptl_absorpt_correction_T_min 0.930
_exptl_absorpt_correction_type multi-scan
_exptl_absorpt_process_details multi-scan
_exptl_crystal_colour yellow
_exptl_crystal_density_diffrn 1.337
_exptl_crystal_density_method 'not measured'
_exptl_crystal_description block
_exptl_crystal_F_000 912
_exptl_crystal_size_max 0.32
_exptl_crystal_size_mid 0.24
_exptl_crystal_size_min 0.12
_refine_diff_density_max 0.187
_refine_diff_density_min -0.206
_refine_diff_density_rms 0.049
_refine_ls_extinction_method none
_refine_ls_goodness_of_fit_ref 0.817
_refine_ls_hydrogen_treatment mixed
_refine_ls_matrix_type full
_refine_ls_number_parameters 280
_refine_ls_number_reflns 3862
_refine_ls_number_restraints 0
_refine_ls_restrained_S_all 0.817
_refine_ls_R_factor_all 0.1320
_refine_ls_R_factor_gt 0.0509
_refine_ls_shift/su_max 0.000
_refine_ls_shift/su_mean 0.000
_refine_ls_structure_factor_coef Fsqd
_refine_ls_weighting_details 'calc w=1/[\s^2^(Fo^2^)+(0.0000P)^2^+0.0080P] where P=(Fo^2^+2Fc^2^)/3'
_refine_ls_weighting_scheme calc
_refine_ls_wR_factor_gt 0.0875
_refine_ls_wR_factor_ref 0.0994
_reflns_number_gt 1513
_reflns_number_total 3862
_reflns_threshold_expression >2sigma(I)
_cod_data_source_file c6ce00676k2.cif
_cod_data_source_block 6
_cod_depositor_comments
;
The following automatic conversions were performed:

'_symmetry_cell_setting' value 'Monoclinic' changed to 'monoclinic'
according to
/usr/data/users/saulius/crontab/automatic-downloads/rss-feeds/RSC/lib/dictionaries/cif_core.dic
dictionary named 'cif_core.dic' version 2.4.2 from 2011-04-26.

Automatic conversion script
Id: cif_fix_values 4268 2015-11-12 08:31:59Z antanas 

 Adding full bibliography for 7224966--7224975.cif.
;
_cod_original_sg_symbol_H-M 'P 21/n'
_cod_database_code 7224966

loop_
_symmetry_equiv_pos_as_xyz
'x, y, z'
'-x+1/2, y+1/2, -z+1/2'
'-x, -y, -z'
'x-1/2, -y-1/2, z-1/2'

loop_
_atom_site_label
_atom_site_type_symbol
_atom_site_fract_x
_atom_site_fract_y
_atom_site_fract_z
_atom_site_U_iso_or_equiv
_atom_site_adp_type
_atom_site_occupancy
_atom_site_symmetry_multiplicity
_atom_site_calc_flag
_atom_site_refinement_flags
N5 N 0.6499(2) 0.5439(5) 0.04644(9) 0.0506(7) Uani 1 1 d .
S1 S 0.66271(8) 0.44219(16) 0.21111(3) 0.0756(3) Uani 1 1 d .
O2 O 1.0146(2) -0.5543(4) 0.14431(12) 0.1156(11) Uani 1 1 d .
O3 O 1.0357(2) -0.5843(4) 0.06877(11) 0.0945(9) Uani 1 1 d .
N4 N 0.9981(2) -0.4936(5) 0.10141(14) 0.0695(9) Uani 1 1 d .
N3 N 0.7555(2) 0.2456(4) 0.04708(11) 0.0522(7) Uani 1 1 d .
N2 N 0.7101(2) 0.3605(4) 0.12185(9) 0.0531(7) Uani 1 1 d .
N1 N 0.6004(2) 0.6659(4) 0.13266(9) 0.0644(8) Uani 1 1 d .
C12 C 0.6409(2) 0.5831(4) -0.00684(10) 0.0492(8) Uani 1 1 d .
H12A H 0.6023 0.4676 -0.0258 0.059 Uiso 1 1 calc R
H12B H 0.7115 0.5922 -0.0154 0.059 Uiso 1 1 calc R
C11 C 0.8219(3) -0.0290(5) 0.11114(11) 0.0543(9) Uani 1 1 d .
H11 H 0.7859 0.0322 0.1344 0.065 Uiso 1 1 calc R
C10 C 0.8827(3) -0.2118(5) 0.12310(12) 0.0611(10) Uani 1 1 d .
H10 H 0.8883 -0.2728 0.1546 0.073 Uiso 1 1 calc R
C9 C 0.9341(3) -0.3018(5) 0.08838(12) 0.0500(9) Uani 1 1 d .
C8 C 0.9274(2) -0.2180(5) 0.04159(12) 0.0579(9) Uani 1 1 d .
H8 H 0.9608 -0.2843 0.0181 0.069 Uiso 1 1 calc R
C7 C 0.8697(3) -0.0321(5) 0.03011(11) 0.0545(9) Uani 1 1 d .
H7 H 0.8672 0.0312 -0.0009 0.065 Uiso 1 1 calc R
C6 C 0.8155(2) 0.0613(5) 0.06434(11) 0.0477(8) Uani 1 1 d .
C5 C 0.7037(2) 0.3869(5) 0.07321(13) 0.0482(9) Uani 1 1 d .
C4 C 0.6576(3) 0.4969(5) 0.14805(11) 0.0496(9) Uani 1 1 d .
C3 C 0.5606(3) 0.7549(6) 0.17232(13) 0.0725(11) Uani 1 1 d .
H3 H 0.5181 0.8763 0.1679 0.087 Uiso 1 1 calc R
C2 C 0.5850(3) 0.6617(5) 0.21626(12) 0.0614(10) Uani 1 1 d .
C1 C 0.5509(3) 0.7238(6) 0.26450(11) 0.0920(13) Uani 1 1 d .
H1A H 0.5074 0.8495 0.2592 0.138 Uiso 1 1 calc R
H1B H 0.6132 0.7517 0.2895 0.138 Uiso 1 1 calc R
H1C H 0.5106 0.6099 0.2754 0.138 Uiso 1 1 calc R
C14 C 0.5578(2) 0.8439(5) -0.07447(10) 0.0550(9) Uani 1 1 d .
H14A H 0.5101 0.7364 -0.0917 0.066 Uiso 1 1 calc R
H14B H 0.5205 0.9792 -0.0790 0.066 Uiso 1 1 calc R
C13 C 0.5810(2) 0.7915(4) -0.01921(10) 0.0484(8) Uani 1 1 d .
H13A H 0.5138 0.7844 -0.0073 0.058 Uiso 1 1 calc R
H13B H 0.6229 0.9060 -0.0014 0.058 Uiso 1 1 calc R
N6 N 0.6531(2) 0.8566(4) -0.09805(8) 0.0495(7) Uani 1 1 d .
C20 C 0.7125(3) 1.0341(5) -0.09048(11) 0.0481(8) Uani 1 1 d .
C16 C 0.6556(3) 0.7326(5) -0.18519(12) 0.0731(11) Uani 1 1 d .
H16A H 0.6486 0.6007 -0.2040 0.088 Uiso 1 1 calc R
H16B H 0.5882 0.8083 -0.1936 0.088 Uiso 1 1 calc R
C15 C 0.6763(3) 0.6804(5) -0.12979(11) 0.0603(10) Uani 1 1 d .
H15A H 0.6328 0.5589 -0.1244 0.072 Uiso 1 1 calc R
H15B H 0.7508 0.6398 -0.1196 0.072 Uiso 1 1 calc R
O1 O 0.69294(18) 1.1784(3) -0.06281(7) 0.0664(7) Uani 1 1 d .
C19 C 0.8037(3) 1.0553(5) -0.11821(11) 0.0646(10) Uani 1 1 d .
H19A H 0.8502 0.9327 -0.1107 0.077 Uiso 1 1 calc R
H19B H 0.8450 1.1807 -0.1061 0.077 Uiso 1 1 calc R
C18 C 0.7692(3) 1.0728(6) -0.17439(11) 0.0734(11) Uani 1 1 d .
H18A H 0.7069 1.1647 -0.1815 0.088 Uiso 1 1 calc R
H18B H 0.8262 1.1407 -0.1879 0.088 Uiso 1 1 calc R
C17 C 0.7425(3) 0.8654(6) -0.20091(12) 0.0855(12) Uani 1 1 d .
H17A H 0.8072 0.7803 -0.1965 0.103 Uiso 1 1 calc R
H17B H 0.7217 0.8949 -0.2363 0.103 Uiso 1 1 calc R
H3A H 0.744(3) 0.277(5) 0.0129(12) 0.093(13) Uiso 1 1 d .
H5 H 0.623(2) 0.651(4) 0.0653(10) 0.059(10) Uiso 1 1 d .

loop_
_atom_site_aniso_label
_atom_site_aniso_U_11
_atom_site_aniso_U_22
_atom_site_aniso_U_33
_atom_site_aniso_U_23
_atom_site_aniso_U_13
_atom_site_aniso_U_12
N5 0.059(2) 0.0578(19) 0.0364(16) 0.0045(16) 0.0117(14) 0.0140(16)
S1 0.0822(8) 0.1008(8) 0.0459(5) 0.0058(5) 0.0170(5) 0.0223(6)
O2 0.124(3) 0.127(2) 0.108(2) 0.062(2) 0.0510(19) 0.0631(19)
O3 0.096(2) 0.092(2) 0.097(2) -0.0040(16) 0.0206(18) 0.0357(16)
N4 0.057(2) 0.074(2) 0.079(3) 0.011(2) 0.017(2) -0.0019(18)
N3 0.0533(19) 0.060(2) 0.0439(18) 0.0005(17) 0.0111(16) 0.0074(15)
N2 0.0515(19) 0.0679(19) 0.0405(16) -0.0028(15) 0.0102(14) 0.0061(14)
N1 0.068(2) 0.078(2) 0.0498(18) 0.0002(16) 0.0173(15) 0.0235(17)
C12 0.047(2) 0.059(2) 0.0436(19) -0.0027(17) 0.0138(15) -0.0048(17)
C11 0.057(2) 0.061(2) 0.046(2) 0.0061(19) 0.0129(17) 0.0065(19)
C10 0.067(3) 0.066(3) 0.051(2) 0.009(2) 0.010(2) -0.004(2)
C9 0.044(2) 0.049(2) 0.056(2) 0.006(2) 0.0081(18) 0.0040(18)
C8 0.045(2) 0.069(3) 0.062(2) -0.003(2) 0.0171(18) 0.003(2)
C7 0.052(2) 0.069(2) 0.0446(19) -0.0014(19) 0.0137(17) 0.007(2)
C6 0.044(2) 0.055(2) 0.042(2) -0.0027(19) 0.0007(16) -0.0040(18)
C5 0.035(2) 0.060(2) 0.051(2) -0.006(2) 0.0100(17) -0.0038(18)
C4 0.040(2) 0.069(2) 0.0397(18) -0.0031(19) 0.0082(16) -0.0043(19)
C3 0.075(3) 0.091(3) 0.055(2) -0.005(2) 0.022(2) 0.035(2)
C2 0.053(2) 0.088(3) 0.044(2) -0.003(2) 0.0102(17) 0.011(2)
C1 0.090(3) 0.139(3) 0.052(2) -0.012(2) 0.026(2) 0.025(3)
C14 0.050(2) 0.068(2) 0.050(2) 0.0073(18) 0.0187(17) 0.0002(18)
C13 0.047(2) 0.058(2) 0.0433(19) 0.0082(17) 0.0173(16) 0.0028(18)
N6 0.0581(19) 0.0527(17) 0.0419(16) -0.0027(14) 0.0199(14) 0.0008(15)
C20 0.051(2) 0.050(2) 0.043(2) 0.0056(19) 0.0074(17) 0.001(2)
C16 0.081(3) 0.085(3) 0.056(2) -0.017(2) 0.020(2) -0.001(2)
C15 0.071(3) 0.055(2) 0.059(2) -0.0075(19) 0.0216(19) -0.0018(19)
O1 0.0883(18) 0.0597(15) 0.0512(14) -0.0092(12) 0.0130(13) 0.0028(13)
C19 0.061(3) 0.068(2) 0.065(2) 0.000(2) 0.014(2) -0.0129(19)
C18 0.083(3) 0.086(3) 0.057(2) 0.001(2) 0.030(2) -0.012(2)
C17 0.098(3) 0.111(3) 0.056(2) 0.003(2) 0.034(2) -0.002(3)

loop_
_atom_type_symbol
_atom_type_description
_atom_type_scat_dispersion_real
_atom_type_scat_dispersion_imag
_atom_type_scat_source
C C 0.0033 0.0016 'International Tables Vol C Tables 4.2.6.8 and 6.1.1.4'
N N 0.0061 0.0033 'International Tables Vol C Tables 4.2.6.8 and 6.1.1.4'
O O 0.0106 0.0060 'International Tables Vol C Tables 4.2.6.8 and 6.1.1.4'
S S 0.1246 0.1234 'International Tables Vol C Tables 4.2.6.8 and 6.1.1.4'
H H 0.0000 0.0000 'International Tables Vol C Tables 4.2.6.8 and 6.1.1.4'

loop_
_geom_angle_atom_site_label_1
_geom_angle_atom_site_label_2
_geom_angle_atom_site_label_3
_geom_angle
C5 N5 C12 127.3(3)
C5 N5 H5 115.4(16)
C12 N5 H5 116.7(16)
C2 S1 C4 90.27(16)
O2 N4 O3 122.2(3)
O2 N4 C9 118.9(3)
O3 N4 C9 118.8(3)
C5 N3 C6 129.3(3)
C5 N3 H3A 112(2)
C6 N3 H3A 118(2)
C5 N2 C4 119.9(3)
C4 N1 C3 109.7(3)
N5 C12 C13 108.1(2)
N5 C12 H12A 110.1
C13 C12 H12A 110.1
N5 C12 H12B 110.1
C13 C12 H12B 110.1
H12A C12 H12B 108.4
C6 C11 C10 119.4(3)
C6 C11 H11 120.3
C10 C11 H11 120.3
C9 C10 C11 119.7(3)
C9 C10 H10 120.1
C11 C10 H10 120.1
C8 C9 C10 122.0(3)
C8 C9 N4 118.7(3)
C10 C9 N4 119.3(3)
C9 C8 C7 118.3(3)
C9 C8 H8 120.9
C7 C8 H8 120.9
C8 C7 C6 120.9(3)
C8 C7 H7 119.6
C6 C7 H7 119.6
C11 C6 C7 119.6(3)
C11 C6 N3 125.2(3)
C7 C6 N3 115.2(3)
N2 C5 N5 124.7(3)
N2 C5 N3 119.3(3)
N5 C5 N3 116.0(3)
N1 C4 N2 129.6(3)
N1 C4 S1 113.1(2)
N2 C4 S1 117.3(2)
C2 C3 N1 117.9(3)
C2 C3 H3 121.0
N1 C3 H3 121.0
C3 C2 C1 128.2(3)
C3 C2 S1 109.0(3)
C1 C2 S1 122.8(3)
C2 C1 H1A 109.5
C2 C1 H1B 109.5
H1A C1 H1B 109.5
C2 C1 H1C 109.5
H1A C1 H1C 109.5
H1B C1 H1C 109.5
N6 C14 C13 114.9(2)
N6 C14 H14A 108.5
C13 C14 H14A 108.5
N6 C14 H14B 108.5
C13 C14 H14B 108.5
H14A C14 H14B 107.5
C14 C13 C12 113.9(2)
C14 C13 H13A 108.8
C12 C13 H13A 108.8
C14 C13 H13B 108.8
C12 C13 H13B 108.8
H13A C13 H13B 107.7
C20 N6 C15 123.3(3)
C20 N6 C14 117.6(3)
C15 N6 C14 119.1(3)
O1 C20 N6 122.3(3)
O1 C20 C19 120.2(3)
N6 C20 C19 117.5(3)
C17 C16 C15 113.6(3)
C17 C16 H16A 108.8
C15 C16 H16A 108.8
C17 C16 H16B 108.8
C15 C16 H16B 108.8
H16A C16 H16B 107.7
N6 C15 C16 113.9(2)
N6 C15 H15A 108.8
C16 C15 H15A 108.8
N6 C15 H15B 108.8
C16 C15 H15B 108.8
H15A C15 H15B 107.7
C20 C19 C18 114.1(3)
C20 C19 H19A 108.7
C18 C19 H19A 108.7
C20 C19 H19B 108.7
C18 C19 H19B 108.7
H19A C19 H19B 107.6
C17 C18 C19 114.9(3)
C17 C18 H18A 108.5
C19 C18 H18A 108.5
C17 C18 H18B 108.5
C19 C18 H18B 108.5
H18A C18 H18B 107.5
C18 C17 C16 117.2(3)
C18 C17 H17A 108.0
C16 C17 H17A 108.0
C18 C17 H17B 108.0
C16 C17 H17B 108.0
H17A C17 H17B 107.2

loop_
_geom_bond_atom_site_label_1
_geom_bond_atom_site_label_2
_geom_bond_distance
N5 C5 1.338(3)
N5 C12 1.456(3)
N5 H5 0.95(3)
S1 C2 1.718(3)
S1 C4 1.741(3)
O2 N4 1.210(3)
O3 N4 1.225(3)
N4 C9 1.461(4)
N3 C5 1.380(4)
N3 C6 1.418(3)
N3 H3A 0.94(3)
N2 C5 1.323(3)
N2 C4 1.367(4)
N1 C4 1.311(3)
N1 C3 1.393(4)
C12 C13 1.521(3)
C12 H12A 0.9700
C12 H12B 0.9700
C11 C6 1.384(4)
C11 C10 1.389(4)
C11 H11 0.9300
C10 C9 1.368(4)
C10 H10 0.9300
C9 C8 1.367(4)
C8 C7 1.385(4)
C8 H8 0.9300
C7 C6 1.388(4)
C7 H7 0.9300
C3 C2 1.317(4)
C3 H3 0.9300
C2 C1 1.510(4)
C1 H1A 0.9600
C1 H1B 0.9600
C1 H1C 0.9600
C14 N6 1.474(4)
C14 C13 1.516(3)
C14 H14A 0.9700
C14 H14B 0.9700
C13 H13A 0.9700
C13 H13B 0.9700
N6 C20 1.341(3)
N6 C15 1.469(3)
C20 O1 1.234(3)
C20 C19 1.503(4)
C16 C17 1.509(4)
C16 C15 1.519(4)
C16 H16A 0.9700
C16 H16B 0.9700
C15 H15A 0.9700
C15 H15B 0.9700
C19 C18 1.516(4)
C19 H19A 0.9700
C19 H19B 0.9700
C18 C17 1.499(4)
C18 H18A 0.9700
C18 H18B 0.9700
C17 H17A 0.9700
C17 H17B 0.9700

loop_
_geom_torsion_atom_site_label_1
_geom_torsion_atom_site_label_2
_geom_torsion_atom_site_label_3
_geom_torsion_atom_site_label_4
_geom_torsion
C5 N5 C12 C13 -174.5(3)
C6 C11 C10 C9 -0.8(5)
C11 C10 C9 C8 -0.3(5)
C11 C10 C9 N4 179.8(3)
O2 N4 C9 C8 171.4(3)
O3 N4 C9 C8 -6.6(5)
O2 N4 C9 C10 -8.7(5)
O3 N4 C9 C10 173.3(3)
C10 C9 C8 C7 2.3(5)
N4 C9 C8 C7 -177.8(3)
C9 C8 C7 C6 -3.2(5)
C10 C11 C6 C7 0.0(4)
C10 C11 C6 N3 179.2(3)
C8 C7 C6 C11 2.0(4)
C8 C7 C6 N3 -177.2(3)
C5 N3 C6 C11 8.9(5)
C5 N3 C6 C7 -171.8(3)
C4 N2 C5 N5 1.5(5)
C4 N2 C5 N3 -178.8(3)
C12 N5 C5 N2 179.1(3)
C12 N5 C5 N3 -0.6(4)
C6 N3 C5 N2 2.5(5)
C6 N3 C5 N5 -177.8(3)
C3 N1 C4 N2 179.2(3)
C3 N1 C4 S1 0.5(3)
C5 N2 C4 N1 -2.7(5)
C5 N2 C4 S1 176.0(2)
C2 S1 C4 N1 -0.8(3)
C2 S1 C4 N2 -179.6(3)
C4 N1 C3 C2 0.1(5)
N1 C3 C2 C1 -178.9(3)
N1 C3 C2 S1 -0.7(4)
C4 S1 C2 C3 0.8(3)
C4 S1 C2 C1 179.2(3)
N6 C14 C13 C12 -57.6(3)
N5 C12 C13 C14 -175.4(2)
C13 C14 N6 C20 -78.0(3)
C13 C14 N6 C15 104.1(3)
C15 N6 C20 O1 -178.4(3)
C14 N6 C20 O1 3.8(4)
C15 N6 C20 C19 3.2(4)
C14 N6 C20 C19 -174.6(2)
C20 N6 C15 C16 -70.1(4)
C14 N6 C15 C16 107.7(3)
C17 C16 C15 N6 78.0(4)
O1 C20 C19 C18 -112.7(3)
N6 C20 C19 C18 65.7(4)
C20 C19 C18 C17 -80.7(4)
C19 C18 C17 C16 57.9(4)
C15 C16 C17 C18 -56.0(4)
